data_7702034
loop_
_publ_author_name
'Heindl, Claudia'
'Peresypkina, Eugenia V.'
'Virovets, Alexander V.'
'Komarov, Vladislav Yu'
'Scheer, Manfred'

_publ_section_title
;
 1,2,4-Triphospholyl anions - versatile building blocks for the formation
 of 1D, 2D and 3D assemblies.
;
_journal_issue 22
_journal_name_full 'Dalton transactions (Cambridge, England : 2003)'
_journal_page_first 10245
_journal_page_last 10252
_journal_paper_doi 10.1039/c5dt01230a
_journal_volume 44
_journal_year 2015
_chemical_formula_moiety 'C32 H42 Br5 Cu5 K N4 O P3, (C2 H3 N)1.3'
_chemical_formula_structural 'K(thf)[(P3 C2 Mes2) (Cu (Me C N) Br)4 (Cu Br)] * 1.3 (Me C N)'
_chemical_formula_sum 'C34.6 H45.9 Br5 Cu5 K N5.3 O P3'
_chemical_formula_weight 1401.32
_space_group_crystal_system monoclinic
_space_group_IT_number 12
_space_group_name_Hall '-C 2y'
_space_group_name_H-M_alt 'C 1 2/m 1'
_atom_sites_solution_hydrogens mixed
_audit_creation_method SHELXL-2013
_audit_update_record
;
2015-03-24 deposited with the CCDC.
2015-04-24 downloaded from the CCDC.
;
_cell_angle_alpha 90
_cell_angle_beta 127.4050(10)
_cell_angle_gamma 90
_cell_formula_units_Z 4
_cell_length_a 19.5159(3)
_cell_length_b 25.8364(4)
_cell_length_c 13.6766(2)
_cell_measurement_reflns_used 19169
_cell_measurement_temperature 123(2)
_cell_measurement_theta_max 73.3100
_cell_measurement_theta_min 3.3030
_cell_volume 5477.94(16)
_computing_cell_refinement
;
CrysAlisPro, Agilent Technologies,
Version 1.171.36.28 (release 01-02-2013 CrysAlis171 .NET)
(compiled Feb  1 2013,16:14:44)
;
_computing_data_collection
;
CrysAlisPro, Agilent Technologies,
Version 1.171.36.28 (release 01-02-2013 CrysAlis171 .NET)
(compiled Feb  1 2013,16:14:44)
;
_computing_data_reduction
;
CrysAlisPro, Agilent Technologies,
Version 1.171.36.28 (release 01-02-2013 CrysAlis171 .NET)
(compiled Feb  1 2013,16:14:44)
;
_computing_structure_refinement 'SHELXL-2013 (Sheldrick, 2013)'
_computing_structure_solution 'SIR-97 (Altomare, 1999)'
_diffrn_ambient_temperature 123(2)
_diffrn_detector_area_resol_mean 10.3546
_diffrn_measured_fraction_theta_full 0.999
_diffrn_measured_fraction_theta_max 0.982
_diffrn_measurement_device_type 'SuperNova,Single source at offset,Atlas'
_diffrn_measurement_method '\w scans'
_diffrn_radiation_monochromator mirror
_diffrn_radiation_source 'SuperNova (Cu) X-ray Source'
_diffrn_radiation_type CuK\a
_diffrn_radiation_wavelength 1.54178
_diffrn_reflns_av_R_equivalents 0.0297
_diffrn_reflns_av_unetI/netI 0.0151
_diffrn_reflns_Laue_measured_fraction_full 0.999
_diffrn_reflns_Laue_measured_fraction_max 0.982
_diffrn_reflns_limit_h_max 24
_diffrn_reflns_limit_h_min -24
_diffrn_reflns_limit_k_max 28
_diffrn_reflns_limit_k_min -31
_diffrn_reflns_limit_l_max 16
_diffrn_reflns_limit_l_min -16
_diffrn_reflns_number 34635
_diffrn_reflns_point_group_measured_fraction_full 0.999
_diffrn_reflns_point_group_measured_fraction_max 0.982
_diffrn_reflns_theta_full 67.500
_diffrn_reflns_theta_max 73.791
_diffrn_reflns_theta_min 3.325
_exptl_absorpt_coefficient_mu 8.160
_exptl_absorpt_correction_T_max 0.761
_exptl_absorpt_correction_T_min 0.569
_exptl_absorpt_correction_type analytical
_exptl_absorpt_process_details
;
CrysAlisPro, Agilent Technologies,
Version 1.171.36.28 (release 01-02-2013 CrysAlis171 .NET)
(compiled Feb  1 2013,16:14:44)
Analytical numeric absorption correction using a multifaceted crystal
			model based on expressions derived by R.C. Clark & J.S. Reid.
(Clark, R. C. & Reid, J. S. (1995). Acta Cryst. A51, 887-897)
;
_exptl_crystal_colour yellow-orange
_exptl_crystal_density_diffrn 1.699
_exptl_crystal_description block
_exptl_crystal_F_000 2730
_exptl_crystal_size_max 0.085
_exptl_crystal_size_mid 0.055
_exptl_crystal_size_min 0.040
_refine_diff_density_max 1.797
_refine_diff_density_min -0.789
_refine_diff_density_rms 0.128
_refine_ls_extinction_method none
_refine_ls_goodness_of_fit_ref 1.110
_refine_ls_hydrogen_treatment constr
_refine_ls_matrix_type full
_refine_ls_number_parameters 307
_refine_ls_number_reflns 5576
_refine_ls_number_restraints 16
_refine_ls_restrained_S_all 1.109
_refine_ls_R_factor_all 0.0490
_refine_ls_R_factor_gt 0.0425
_refine_ls_shift/su_max 0.001
_refine_ls_shift/su_mean 0.000
_refine_ls_structure_factor_coef Fsqd
_refine_ls_weighting_details
;
 w=1/[\s^2^(Fo^2^)+(0.0803P)^2^+15.8016P]
 where P=(Fo^2^+2Fc^2^)/3
;
_refine_ls_weighting_scheme calc
_refine_ls_wR_factor_gt 0.1350
_refine_ls_wR_factor_ref 0.1394
_reflns_Friedel_coverage 0.000
_reflns_number_gt 4748
_reflns_number_total 5576
_reflns_threshold_expression 'I > 2\s(I)'
_cod_data_source_file c5dt01230a2.cif
_cod_data_source_block j
_cod_original_cell_volume 5477.93(16)
_cod_original_sg_symbol_H-M 'C 2/m'
_cod_original_formula_sum 'C34.60 H45.90 Br5 Cu5 K N5.30 O P3'
_cod_database_code 7702034
_shelx_space_group_comment
;
The symmetry employed for this shelxl refinement is uniquely defined
by the following loop, which should always be used as a source of
symmetry information in preference to the above space-group names.
They are only intended as comments.
;
_shelx_estimated_absorpt_t_min 0.544
_shelx_estimated_absorpt_t_max 0.736
_shelxl_version_number 2013-2

loop_
_space_group_symop_operation_xyz
'x, y, z'
'-x, y, -z'
'x+1/2, y+1/2, z'
'-x+1/2, y+1/2, -z'
'-x, -y, -z'
'x, -y, z'
'-x+1/2, -y+1/2, -z'
'x+1/2, -y+1/2, z'

loop_
_atom_site_label
_atom_site_type_symbol
_atom_site_fract_x
_atom_site_fract_y
_atom_site_fract_z
_atom_site_U_iso_or_equiv
_atom_site_adp_type
_atom_site_occupancy
_atom_site_site_symmetry_order
_atom_site_calc_flag
_atom_site_refinement_flags_posn
_atom_site_refinement_flags_adp
_atom_site_refinement_flags_occupancy
_atom_site_disorder_assembly
_atom_site_disorder_group
Cu1A Cu 0.4828(3) 0.45126(14) 0.4530(4) 0.0403(8) Uiso 0.2 1 d . . P A 1
Br1C Br 0.5698(5) 0.5000 0.4295(9) 0.0505(10) Uiso 0.16 2 d S . P A 1
Br1E Br 0.6019(5) 0.5000 0.4985(9) 0.0411(10) Uiso 0.14 2 d S . P A 1
Br1G Br 0.4407(12) 0.5000 0.2972(13) 0.035(3) Uiso 0.04 2 d S . P A 1
Br1B Br 0.4896(10) 0.5000 0.3077(12) 0.042(2) Uiso 0.06 2 d S . P A 1
Cu1B Cu 0.4802(3) 0.45095(15) 0.4960(7) 0.0519(11) Uiso 0.2 1 d . . P A 2
Br1A Br 0.5357(8) 0.5000 0.3673(12) 0.0699(18) Uiso 0.14 2 d S . P A 2
Br1F Br 0.6435(5) 0.5000 0.6260(10) 0.0493(16) Uiso 0.1 2 d S . P A 2
Br1K Br 0.4027(6) 0.5000 0.2985(7) 0.0591(15) Uiso 0.12 2 d S . P A 2
Cu1C Cu 0.5271(6) 0.4493(3) 0.4543(9) 0.062(2) Uiso 0.1 1 d . . P A 3
Br1D Br 0.3764(7) 0.5000 0.3268(10) 0.042(2) Uiso 0.06 2 d S . P A 3
Br1H Br 0.6280(4) 0.5000 0.5629(9) 0.0465(11) Uiso 0.14 2 d S . P A 3
Cu2 Cu 0.64485(4) 0.19594(3) 0.58778(6) 0.04037(18) Uani 1 1 d . . . . .
Cu3 Cu 0.58674(4) 0.19672(3) 0.71165(5) 0.04022(18) Uani 1 1 d . . . . .
Br3 Br 0.55603(3) 0.15419(2) 0.38222(4) 0.04757(15) Uani 1 1 d . . . . .
Br2 Br 0.68357(3) 0.12530(2) 0.74158(4) 0.05123(16) Uani 1 1 d . . . . .
C1 C 0.5830(3) 0.32764(18) 0.6049(4) 0.0438(10) Uani 1 1 d . . . . .
C2 C 0.6671(3) 0.34930(18) 0.7112(5) 0.0453(10) Uani 1 1 d . . . . .
C3 C 0.7344(3) 0.3585(2) 0.7032(5) 0.0502(11) Uani 1 1 d . . . . .
C4 C 0.8128(3) 0.3772(3) 0.8066(5) 0.0640(15) Uani 1 1 d . . . . .
H4 H 0.8585 0.3833 0.8012 0.077 Uiso 1 1 calc R U . . .
C5 C 0.8265(4) 0.3873(3) 0.9163(5) 0.0710(17) Uani 1 1 d . . . . .
C6 C 0.7599(4) 0.3791(2) 0.9221(5) 0.0628(14) Uani 1 1 d . . . . .
H6 H 0.7685 0.3860 0.9972 0.075 Uiso 1 1 calc R U . . .
C7 C 0.6798(3) 0.3612(2) 0.8218(5) 0.0525(12) Uani 1 1 d . . . . .
C8 C 0.7219(3) 0.3497(2) 0.5840(5) 0.0566(13) Uani 1 1 d . . . . .
H8A H 0.6820 0.3757 0.5234 0.085 Uiso 1 1 calc R U . . .
H8B H 0.6980 0.3150 0.5526 0.085 Uiso 1 1 calc R U . . .
H8C H 0.7775 0.3526 0.5988 0.085 Uiso 1 1 calc R U . . .
C9 C 0.9143(5) 0.4061(4) 1.0303(7) 0.108(3) Uani 1 1 d . . . . .
H9A H 0.9583 0.3798 1.0549 0.163 Uiso 1 1 calc R U . . .
H9B H 0.9107 0.4121 1.0978 0.163 Uiso 1 1 calc R U . . .
H9C H 0.9299 0.4384 1.0108 0.163 Uiso 1 1 calc R U . . .
C10 C 0.6072(4) 0.3570(2) 0.8317(6) 0.0652(15) Uani 1 1 d . . . . .
H10A H 0.6302 0.3608 0.9180 0.098 Uiso 1 1 calc R U . . .
H10B H 0.5793 0.3232 0.8009 0.098 Uiso 1 1 calc R U . . .
H10C H 0.5649 0.3844 0.7826 0.098 Uiso 1 1 calc R U . . .
C11 C 0.8286(3) 0.2170(2) 0.6686(4) 0.0476(11) Uani 1 1 d . . . . .
C12 C 0.9174(3) 0.2219(3) 0.7152(6) 0.081(2) Uani 1 1 d . . . . .
H12A H 0.9545 0.2026 0.7924 0.122 Uiso 1 1 calc R U . . .
H12B H 0.9341 0.2585 0.7302 0.122 Uiso 1 1 calc R U . . .
H12C H 0.9241 0.2080 0.6547 0.122 Uiso 1 1 calc R U . . .
C13 C 0.6486(3) 0.2361(2) 0.9674(4) 0.0486(11) Uani 1 1 d . . . . .
C14 C 0.6738(3) 0.2551(3) 1.0851(5) 0.0639(15) Uani 1 1 d . . . . .
H14A H 0.6223 0.2601 1.0808 0.096 Uiso 1 1 calc R U . . .
H14B H 0.7042 0.2882 1.1043 0.096 Uiso 1 1 calc R U . . .
H14C H 0.7120 0.2299 1.1496 0.096 Uiso 1 1 calc R U . . .
N1 N 0.6274(2) 0.22206(17) 0.8745(4) 0.0482(9) Uani 1 1 d . . . . .
N2 N 0.7596(2) 0.21269(17) 0.6330(4) 0.0478(9) Uani 1 1 d . . . . .
P1 P 0.5000 0.36855(7) 0.5000 0.0548(5) Uani 1 2 d S T P . .
P2 P 0.56377(6) 0.26163(4) 0.58032(10) 0.0365(2) Uani 1 1 d . . . . .
K1 K 0.5000 0.07323(6) 0.5000 0.0679(5) Uani 1 2 d S T P . .
N3 N 1.0000 -0.1609(4) 1.0000 0.074(2) Uiso 0.8 2 d S . P . .
C19 C 0.9523(10) -0.1254(6) 0.9188(14) 0.063(3) Uiso 0.4 1 d . . P . .
C20 C 0.9054(16) -0.0789(9) 0.828(2) 0.107(7) Uiso 0.4 1 d . . P . .
H20A H 0.9481 -0.0567 0.8324 0.161 Uiso 0.4 1 calc R U P . .
H20B H 0.8742 -0.0587 0.8498 0.161 Uiso 0.4 1 calc R U P . .
H20C H 0.8646 -0.0920 0.7435 0.161 Uiso 0.4 1 calc R U P . .
O1 O 0.5537(8) 0.0000 0.4312(12) 0.071(3) Uiso 0.25 1 d DS . P B -1
C15 C 0.6463(15) 0.0000 0.497(2) 0.084(6) Uiso 0.25 1 d DS . P B -1
H15A H 0.6773 -0.0302 0.5486 0.101 Uiso 0.5 1 d . U P C -1
C16 C 0.668(2) 0.0000 0.403(2) 0.128(14) Uiso 0.25 1 d DS . P B -1
H16A H 0.6953 -0.0302 0.4064 0.154 Uiso 0.5 1 d . U P D -1
C17 C 0.5765(16) 0.0000 0.275(3) 0.122(9) Uiso 0.25 1 d DS . P B -1
H17A H 0.5712 -0.0301 0.2345 0.146 Uiso 0.5 1 d . U P E -1
C18 C 0.5088(12) 0.0000 0.3031(16) 0.072(5) Uiso 0.25 1 d DS . P B -1
H18A H 0.4744 0.0302 0.2632 0.087 Uiso 0.5 1 d . U P F -1
O2 O 0.5913(10) -0.002(3) 0.4718(14) 0.071(3) Uiso 0.25 1 d . . P B -2
C23 C 0.5758(17) 0.003(4) 0.350(2) 0.097(9) Uiso 0.25 1 d D . P B -2
H23A H 0.5625 0.0247 0.3037 0.117 Uiso 0.25 1 d . U P G -2
H23B H 0.5392 -0.0321 0.3088 0.117 Uiso 0.25 1 d . U P H -2
C24 C 0.660(2) -0.020(2) 0.379(3) 0.119(14) Uiso 0.25 1 d D . P B -2
H24A H 0.6841 0.0014 0.3505 0.142 Uiso 0.25 1 d . U P I -2
H24B H 0.6555 -0.0562 0.3404 0.142 Uiso 0.25 1 d . U P J -2
C25 C 0.727(2) -0.0296(15) 0.522(3) 0.112(11) Uiso 0.25 1 d D . P B -2
H25A H 0.7729 -0.0094 0.5451 0.135 Uiso 0.25 1 d . U P K -2
H25B H 0.7346 -0.0633 0.5356 0.135 Uiso 0.25 1 d . U P L -2
C26 C 0.6851(17) -0.003(3) 0.578(2) 0.091(8) Uiso 0.25 1 d D . P B -2
H26A H 0.6877 -0.0328 0.6285 0.109 Uiso 0.25 1 d . U P M -2
H26B H 0.7161 0.0230 0.6233 0.109 Uiso 0.25 1 d . U P N -2
N4 N 0.3891(14) 0.0000 0.274(2) 0.056(5) Uiso 0.3 2 d S . P B 4
C21 C 0.319(2) 0.0000 0.174(3) 0.072(8) Uiso 0.3 2 d S . P B 4
C22 C 0.246(3) 0.0000 0.040(4) 0.083(10) Uiso 0.3 2 d S . P B 4
H22A H 0.1914 0.0000 0.0282 0.124 Uiso 0.3 2 calc R U P B 4
H22B H 0.2499 -0.0310 0.0021 0.124 Uiso 0.15 1 calc R U P B 4
H22C H 0.2499 0.0310 0.0021 0.124 Uiso 0.15 1 calc R U P B 4
N4A N 0.230(3) 0.0000 0.072(4) 0.082(12) Uiso 0.2 2 d S . P O 5
C21A C 0.192(3) 0.0000 -0.036(5) 0.070(11) Uiso 0.2 2 d S . P O 5
C22A C 0.147(4) 0.0000 -0.176(6) 0.104(18) Uiso 0.2 2 d S . P O 5
H22D H 0.1061 -0.0290 -0.2144 0.156 Uiso 0.1 1 calc R U P O 5
H22E H 0.1902 -0.0036 -0.1894 0.156 Uiso 0.2 2 calc R U P O 5
H22F H 0.1154 0.0326 -0.2116 0.156 Uiso 0.1 1 calc R U P O 5

loop_
_atom_site_aniso_label
_atom_site_aniso_U_11
_atom_site_aniso_U_22
_atom_site_aniso_U_33
_atom_site_aniso_U_23
_atom_site_aniso_U_13
_atom_site_aniso_U_12
Cu2 0.0284(3) 0.0488(4) 0.0402(3) -0.0041(3) 0.0190(3) 0.0030(2)
Cu3 0.0337(3) 0.0473(4) 0.0345(3) -0.0025(3) 0.0180(3) 0.0044(2)
Br3 0.0368(2) 0.0586(3) 0.0420(3) -0.0072(2) 0.0212(2) -0.00057(19)
Br2 0.0494(3) 0.0567(3) 0.0416(3) 0.0055(2) 0.0245(2) 0.0188(2)
C1 0.032(2) 0.040(2) 0.056(3) -0.0071(19) 0.0254(19) -0.0025(17)
C2 0.036(2) 0.044(2) 0.053(3) -0.008(2) 0.025(2) -0.0066(18)
C3 0.035(2) 0.061(3) 0.051(3) -0.009(2) 0.024(2) -0.008(2)
C4 0.038(2) 0.092(4) 0.057(3) -0.010(3) 0.026(2) -0.019(3)
C5 0.054(3) 0.089(4) 0.051(3) -0.015(3) 0.022(3) -0.032(3)
C6 0.068(3) 0.066(3) 0.055(3) -0.019(3) 0.039(3) -0.021(3)
C7 0.053(3) 0.047(3) 0.066(3) -0.015(2) 0.041(3) -0.013(2)
C8 0.042(2) 0.075(4) 0.053(3) -0.002(2) 0.029(2) -0.004(2)
C9 0.076(5) 0.153(8) 0.061(4) -0.028(5) 0.024(4) -0.061(5)
C10 0.075(4) 0.063(3) 0.089(4) -0.016(3) 0.066(4) -0.011(3)
C11 0.036(2) 0.062(3) 0.045(2) -0.001(2) 0.024(2) -0.002(2)
C12 0.034(3) 0.135(6) 0.068(4) 0.010(4) 0.028(3) -0.011(3)
C13 0.033(2) 0.064(3) 0.044(2) -0.009(2) 0.0205(19) 0.005(2)
C14 0.045(3) 0.091(4) 0.044(3) -0.023(3) 0.021(2) 0.002(3)
N1 0.0375(19) 0.058(2) 0.044(2) -0.0049(18) 0.0215(17) 0.0065(17)
N2 0.0343(19) 0.061(2) 0.046(2) -0.0089(18) 0.0231(16) -0.0002(17)
P1 0.0374(8) 0.0359(9) 0.0773(12) 0.000 0.0276(9) 0.000
P2 0.0245(4) 0.0384(5) 0.0399(5) -0.0028(4) 0.0161(4) 0.0001(4)
K1 0.0679(10) 0.0391(8) 0.0977(13) 0.000 0.0508(10) 0.000

loop_
_atom_type_symbol
_atom_type_description
_atom_type_scat_dispersion_real
_atom_type_scat_dispersion_imag
_atom_type_scat_source
C C 0.0181 0.0091 'International Tables Vol C Tables 4.2.6.8 and 6.1.1.4'
H H 0.0000 0.0000 'International Tables Vol C Tables 4.2.6.8 and 6.1.1.4'
N N 0.0311 0.0180 'International Tables Vol C Tables 4.2.6.8 and 6.1.1.4'
O O 0.0492 0.0322 'International Tables Vol C Tables 4.2.6.8 and 6.1.1.4'
P P 0.2955 0.4335 'International Tables Vol C Tables 4.2.6.8 and 6.1.1.4'
K K 0.3868 1.0657 'International Tables Vol C Tables 4.2.6.8 and 6.1.1.4'
Cu Cu -1.9646 0.5888 'International Tables Vol C Tables 4.2.6.8 and 6.1.1.4'
Br Br -0.6763 1.2805 'International Tables Vol C Tables 4.2.6.8 and 6.1.1.4'

loop_
_geom_angle_atom_site_label_1
_geom_angle_atom_site_label_2
_geom_angle_atom_site_label_3
_geom_angle
_geom_angle_site_symmetry_1
_geom_angle_site_symmetry_3
Cu1A Cu1A Br1G 143.3(3) 2_656 .
Cu1A Cu1A P1 76.48(12) 2_656 .
Br1G Cu1A P1 138.9(3) . .
Cu1A Cu1A Br1C 101.5(6) 2_656 .
Br1G Cu1A Br1C 54.0(5) . .
P1 Cu1A Br1C 125.6(3) . .
Cu1A Cu1A Br1E 83.2(6) 2_656 .
Br1G Cu1A Br1E 71.0(5) . .
P1 Cu1A Br1E 119.3(2) . .
Br1C Cu1A Br1E 18.45(16) . .
Cu1A Cu1A Br1B 135.0(6) 2_656 .
Br1G Cu1A Br1B 21.0(5) . .
P1 Cu1A Br1B 132.1(3) . .
Br1C Cu1A Br1B 35.3(3) . .
Br1E Cu1A Br1B 53.6(4) . .
Cu1A Cu1A Br1E 72.4(6) 2_656 5_666
Br1G Cu1A Br1E 93.0(5) . 5_666
P1 Cu1A Br1E 115.2(2) . 5_666
Br1C Cu1A Br1E 115.62(18) . 5_666
Br1E Cu1A Br1E 111.6(2) . 5_666
Br1B Cu1A Br1E 109.5(3) . 5_666
Cu1A Cu1A Cu1A 90.005(1) 2_656 6_565
Br1G Cu1A Cu1A 54.4(2) . 6_565
P1 Cu1A Cu1A 166.49(12) . 6_565
Br1C Cu1A Cu1A 56.61(13) . 6_565
Br1E Cu1A Cu1A 57.90(12) . 6_565
Br1B Cu1A Cu1A 58.68(17) . 6_565
Br1E Cu1A Cu1A 59.32(12) 5_666 6_565
Cu1A Cu1A Br1C 56.5(5) 2_656 5_666
Br1G Cu1A Br1C 105.1(4) . 5_666
P1 Cu1A Br1C 109.1(2) . 5_666
Br1C Cu1A Br1C 114.3(2) . 5_666
Br1E Cu1A Br1C 105.31(19) . 5_666
Br1B Cu1A Br1C 118.5(2) . 5_666
Br1E Cu1A Br1C 16.02(15) 5_666 5_666
Cu1A Cu1A Br1C 62.07(11) 6_565 5_666
Cu1A Cu1A Cu1A 67.82(19) 2_656 5_666
Br1G Cu1A Cu1A 76.3(3) . 5_666
P1 Cu1A Cu1A 144.3(3) . 5_666
Br1C Cu1A Cu1A 64.3(2) . 5_666
Br1E Cu1A Cu1A 57.5(2) . 5_666
Br1B Cu1A Cu1A 77.6(3) . 5_666
Br1E Cu1A Cu1A 54.1(2) 5_666 5_666
Cu1A Cu1A Cu1A 22.18(19) 6_565 5_666
Br1C Cu1A Cu1A 50.05(19) 5_666 5_666
Br1E Br1C Br1B 161.3(8) . .
Br1E Br1C Br1G 139.3(8) . .
Br1B Br1C Br1G 22.0(6) . .
Br1E Br1C Cu1A 87.0(5) . .
Br1B Br1C Cu1A 77.5(4) . .
Br1G Br1C Cu1A 59.8(4) . .
Br1E Br1C Cu1A 87.0(5) . 6_565
Br1B Br1C Cu1A 77.5(4) . 6_565
Br1G Br1C Cu1A 59.8(4) . 6_565
Cu1A Br1C Cu1A 66.8(3) . 6_565
Br1E Br1C Cu1A 65.1(5) . 5_666
Br1B Br1C Cu1A 98.6(5) . 5_666
Br1G Br1C Cu1A 79.2(5) . 5_666
Cu1A Br1C Cu1A 65.7(2) . 5_666
Cu1A Br1C Cu1A 22.0(2) 6_565 5_666
Br1E Br1C Cu1A 65.1(5) . 2_656
Br1B Br1C Cu1A 98.6(5) . 2_656
Br1G Br1C Cu1A 79.2(5) . 2_656
Cu1A Br1C Cu1A 22.0(2) . 2_656
Cu1A Br1C Cu1A 65.7(2) 6_565 2_656
Cu1A Br1C Cu1A 55.9(2) 5_666 2_656
Br1C Br1E Br1B 12.3(6) . .
Br1C Br1E Cu1A 74.6(5) . 6_565
Br1B Br1E Cu1A 64.5(3) . 6_565
Br1C Br1E Cu1A 74.6(5) . .
Br1B Br1E Cu1A 64.5(3) . .
Cu1A Br1E Cu1A 64.2(3) 6_565 .
Br1C Br1E Cu1A 98.9(5) . 2_656
Br1B Br1E Cu1A 88.3(3) . 2_656
Cu1A Br1E Cu1A 68.4(2) 6_565 2_656
Cu1A Br1E Cu1A 24.4(2) . 2_656
Br1C Br1E Cu1A 98.9(5) . 5_666
Br1B Br1E Cu1A 88.3(3) . 5_666
Cu1A Br1E Cu1A 24.4(2) 6_565 5_666
Cu1A Br1E Cu1A 68.4(2) . 5_666
Cu1A Br1E Cu1A 61.4(2) 2_656 5_666
Br1C Br1E Br1G 30.0(6) . .
Br1B Br1E Br1G 17.7(4) . .
Cu1A Br1E Br1G 50.8(3) 6_565 .
Cu1A Br1E Br1G 50.8(3) . .
Cu1A Br1E Br1G 73.2(4) 2_656 .
Cu1A Br1E Br1G 73.2(4) 5_666 .
Br1B Br1G Br1C 37.8(10) . .
Br1B Br1G Cu1A 96.6(11) . .
Br1C Br1G Cu1A 66.2(5) . .
Br1B Br1G Cu1A 96.6(11) . 6_565
Br1C Br1G Cu1A 66.2(5) . 6_565
Cu1A Br1G Cu1A 71.3(5) . 6_565
Br1B Br1G Br1E 48.5(11) . .
Br1C Br1G Br1E 10.7(2) . .
Cu1A Br1G Br1E 58.2(4) . .
Cu1A Br1G Br1E 58.2(4) 6_565 .
Br1G Br1B Br1C 120.2(14) . .
Br1G Br1B Br1E 113.8(13) . .
Br1C Br1B Br1E 6.4(3) . .
Br1G Br1B Cu1A 62.4(10) . .
Br1C Br1B Cu1A 67.2(4) . .
Br1E Br1B Cu1A 62.0(3) . .
Br1G Br1B Cu1A 62.4(9) . 6_565
Br1C Br1B Cu1A 67.2(4) . 6_565
Br1E Br1B Cu1A 62.0(3) . 6_565
Cu1A Br1B Cu1A 62.6(3) . 6_565
Cu1B Cu1B P1 80.48(12) 2_656 .
Cu1B Cu1B Br1F 132.3(10) 2_656 5_666
P1 Cu1B Br1F 130.8(3) . 5_666
Cu1B Cu1B Br1A 121.1(11) 2_656 5_666
P1 Cu1B Br1A 126.9(3) . 5_666
Br1F Cu1B Br1A 72.8(3) 5_666 5_666
Cu1B Cu1B Br1K 93.1(11) 2_656 .
P1 Cu1B Br1K 120.6(3) . .
Br1F Cu1B Br1K 42.1(3) 5_666 .
Br1A Cu1B Br1K 107.0(3) 5_666 .
Cu1B Cu1B Cu1B 90.006(4) 2_656 6_565
P1 Cu1B Cu1B 170.49(12) . 6_565
Br1F Cu1B Cu1B 56.68(15) 5_666 6_565
Br1A Cu1B Cu1B 58.55(16) 5_666 6_565
Br1K Cu1B Cu1B 59.48(15) . 6_565
Cu1B Cu1B Br1K 71.2(10) 2_656 5_666
P1 Cu1B Br1K 114.9(3) . 5_666
Br1F Cu1B Br1K 110.9(3) 5_666 5_666
Br1A Cu1B Br1K 50.3(3) 5_666 5_666
Br1K Cu1B Br1K 118.3(2) . 5_666
Cu1B Cu1B Br1K 61.22(13) 6_565 5_666
Cu1B Cu1B Cu1B 74.3(2) 2_656 5_666
P1 Cu1B Cu1B 154.8(3) . 5_666
Br1F Cu1B Cu1B 69.7(2) 5_666 5_666
Br1A Cu1B Cu1B 68.8(3) 5_666 5_666
Br1K Cu1B Cu1B 61.7(3) . 5_666
Cu1B Cu1B Cu1B 15.72(19) 6_565 5_666
Br1K Cu1B Cu1B 56.6(3) 5_666 5_666
Cu1B Cu1B Br1F 37.0(8) 2_656 .
P1 Cu1B Br1F 107.98(19) . .
Br1F Cu1B Br1F 119.5(2) 5_666 .
Br1A Cu1B Br1F 84.5(3) 5_666 .
Br1K Cu1B Br1F 99.4(3) . .
Cu1B Cu1B Br1F 63.46(11) 6_565 .
Br1K Cu1B Br1F 36.8(3) 5_666 .
Cu1B Cu1B Br1F 49.73(18) 5_666 .
Cu1B Cu1B Br1A 46.6(10) 2_656 .
P1 Cu1B Br1A 108.8(2) . .
Br1F Cu1B Br1A 86.1(3) 5_666 .
Br1A Cu1B Br1A 121.0(2) 5_666 .
Br1K Cu1B Br1A 46.9(3) . .
Cu1B Cu1B Br1A 63.73(12) 6_565 .
Br1K Cu1B Br1A 92.0(3) 5_666 .
Cu1B Cu1B Br1A 52.3(3) 5_666 .
Br1F Cu1B Br1A 59.1(3) . .
Br1K Br1A Cu1B 69.7(3) . 5_666
Br1K Br1A Cu1B 69.7(3) . 2_656
Cu1B Br1A Cu1B 62.9(3) 5_666 2_656
Br1K Br1A Cu1B 57.6(3) . .
Cu1B Br1A Cu1B 59.0(2) 5_666 .
Cu1B Br1A Cu1B 12.3(2) 2_656 .
Br1K Br1A Cu1B 57.6(3) . 6_565
Cu1B Br1A Cu1B 12.3(2) 5_666 6_565
Cu1B Br1A Cu1B 59.0(2) 2_656 6_565
Cu1B Br1A Cu1B 52.5(2) . 6_565
Br1K Br1F Cu1B 74.7(4) 5_666 2_656
Br1K Br1F Cu1B 74.7(4) 5_666 5_666
Cu1B Br1F Cu1B 66.6(3) 2_656 5_666
Br1K Br1F Cu1B 65.2(3) 5_666 .
Cu1B Br1F Cu1B 10.7(2) 2_656 .
Cu1B Br1F Cu1B 60.6(2) 5_666 .
Br1K Br1F Cu1B 65.2(3) 5_666 6_565
Cu1B Br1F Cu1B 60.6(2) 2_656 6_565
Cu1B Br1F Cu1B 10.7(2) 5_666 6_565
Cu1B Br1F Cu1B 53.1(2) . 6_565
Br1F Br1K Br1A 131.5(5) 5_666 .
Br1F Br1K Cu1B 63.1(3) 5_666 .
Br1A Br1K Cu1B 75.6(3) . .
Br1F Br1K Cu1B 63.1(3) 5_666 6_565
Br1A Br1K Cu1B 75.6(3) . 6_565
Cu1B Br1K Cu1B 61.0(3) . 6_565
Br1F Br1K Cu1B 78.0(4) 5_666 5_666
Br1A Br1K Cu1B 60.0(3) . 5_666
Cu1B Br1K Cu1B 61.7(2) . 5_666
Cu1B Br1K Cu1B 15.7(2) 6_565 5_666
Br1F Br1K Cu1B 78.0(4) 5_666 2_656
Br1A Br1K Cu1B 60.0(3) . 2_656
Cu1B Br1K Cu1B 15.7(2) . 2_656
Cu1B Br1K Cu1B 61.7(2) 6_565 2_656
Cu1B Br1K Cu1B 57.6(3) 5_666 2_656
Br1H Cu1C Cu1C 100.4(6) . 2_656
Br1H Cu1C P1 130.5(5) . .
Cu1C Cu1C P1 63.6(2) 2_656 .
Br1H Cu1C Cu1C 50.5(3) . 6_565
Cu1C Cu1C Cu1C 90.002(2) 2_656 6_565
P1 Cu1C Cu1C 153.6(2) . 6_565
Br1H Cu1C Br1D 110.4(4) . .
Cu1C Cu1C Br1D 68.4(5) 2_656 .
P1 Cu1C Br1D 105.9(4) . .
Cu1C Cu1C Br1D 60.7(2) 6_565 .
Br1H Cu1C Br1D 34.9(3) . 5_666
Cu1C Cu1C Br1D 66.5(5) 2_656 5_666
P1 Cu1C Br1D 104.8(4) . 5_666
Cu1C Cu1C Br1D 61.1(2) 6_565 5_666
Br1D Cu1C Br1D 103.5(4) . 5_666
Br1H Br1D Cu1C 93.0(5) 5_666 .
Br1H Br1D Cu1C 93.0(5) 5_666 6_565
Cu1C Br1D Cu1C 58.6(5) . 6_565
Br1H Br1D Cu1C 49.0(4) 5_666 5_666
Cu1C Br1D Cu1C 76.5(4) . 5_666
Cu1C Br1D Cu1C 45.1(4) 6_565 5_666
Br1H Br1D Cu1C 49.0(4) 5_666 2_656
Cu1C Br1D Cu1C 45.1(4) . 2_656
Cu1C Br1D Cu1C 76.5(4) 6_565 2_656
Cu1C Br1D Cu1C 57.7(4) 5_666 2_656
Br1D Br1H Cu1C 96.2(5) 5_666 6_565
Br1D Br1H Cu1C 96.2(5) 5_666 .
Cu1C Br1H Cu1C 79.0(6) 6_565 .
N2 Cu2 P2 118.35(13) . .
N2 Cu2 Br3 109.23(12) . .
P2 Cu2 Br3 106.54(4) . .
N2 Cu2 Br2 100.86(13) . .
P2 Cu2 Br2 115.03(4) . .
Br3 Cu2 Br2 106.20(3) . .
N2 Cu2 Cu3 131.89(12) . .
P2 Cu2 Cu3 56.41(3) . .
Br3 Cu2 Cu3 118.05(3) . .
Br2 Cu2 Cu3 58.76(2) . .
N2 Cu2 K1 137.97(13) . .
P2 Cu2 K1 103.68(3) . .
Br3 Cu2 K1 54.802(18) . .
Br2 Cu2 K1 57.76(2) . .
Cu3 Cu2 K1 71.37(2) . .
N1 Cu3 P2 113.31(13) . .
N1 Cu3 Br2 108.47(12) . .
P2 Cu3 Br2 115.99(4) . .
N1 Cu3 Br3 106.50(12) . 2_656
P2 Cu3 Br3 106.97(4) . 2_656
Br2 Cu3 Br3 104.83(3) . 2_656
N1 Cu3 Cu2 135.99(12) . .
P2 Cu3 Cu2 55.90(3) . .
Br2 Cu3 Cu2 60.24(2) . .
Br3 Cu3 Cu2 117.49(3) 2_656 .
N1 Cu3 K1 143.15(13) . .
P2 Cu3 K1 102.99(3) . .
Br2 Cu3 K1 57.62(2) . .
Br3 Cu3 K1 54.509(17) 2_656 .
Cu2 Cu3 K1 70.77(2) . .
Cu2 Br3 Cu3 100.62(3) . 2_656
Cu2 Br3 K1 86.05(3) . .
Cu3 Br3 K1 86.05(2) 2_656 .
Cu3 Br2 Cu2 61.00(2) . .
Cu3 Br2 K1 83.40(3) . .
Cu2 Br2 K1 82.47(3) . .
C2 C1 P1 120.2(3) . .
C2 C1 P2 122.6(3) . .
P1 C1 P2 117.3(3) . .
C3 C2 C7 118.9(4) . .
C3 C2 C1 121.1(4) . .
C7 C2 C1 119.9(4) . .
C4 C3 C2 118.9(5) . .
C4 C3 C8 120.3(5) . .
C2 C3 C8 120.8(4) . .
C5 C4 C3 122.4(5) . .
C5 C4 H4 118.8 . .
C3 C4 H4 118.8 . .
C6 C5 C4 118.2(5) . .
C6 C5 C9 120.2(6) . .
C4 C5 C9 121.6(6) . .
C5 C6 C7 122.2(5) . .
C5 C6 H6 118.9 . .
C7 C6 H6 118.9 . .
C6 C7 C2 119.4(5) . .
C6 C7 C10 119.3(5) . .
C2 C7 C10 121.3(5) . .
C3 C8 H8A 109.5 . .
C3 C8 H8B 109.5 . .
H8A C8 H8B 109.5 . .
C3 C8 H8C 109.5 . .
H8A C8 H8C 109.5 . .
H8B C8 H8C 109.5 . .
C5 C9 H9A 109.5 . .
C5 C9 H9B 109.5 . .
H9A C9 H9B 109.5 . .
C5 C9 H9C 109.5 . .
H9A C9 H9C 109.5 . .
H9B C9 H9C 109.5 . .
C7 C10 H10A 109.5 . .
C7 C10 H10B 109.5 . .
H10A C10 H10B 109.5 . .
C7 C10 H10C 109.5 . .
H10A C10 H10C 109.5 . .
H10B C10 H10C 109.5 . .
N2 C11 C12 179.2(7) . .
C11 C12 H12A 109.5 . .
C11 C12 H12B 109.5 . .
H12A C12 H12B 109.5 . .
C11 C12 H12C 109.5 . .
H12A C12 H12C 109.5 . .
H12B C12 H12C 109.5 . .
N1 C13 C14 178.4(6) . .
C13 C14 H14A 109.5 . .
C13 C14 H14B 109.5 . .
H14A C14 H14B 109.5 . .
C13 C14 H14C 109.5 . .
H14A C14 H14C 109.5 . .
H14B C14 H14C 109.5 . .
C13 N1 Cu3 178.1(4) . .
C11 N2 Cu2 171.2(5) . .
C1 P1 C1 104.4(3) . 2_656
C1 P1 Cu1B 121.3(2) . 2_656
C1 P1 Cu1B 133.5(2) 2_656 2_656
C1 P1 Cu1B 133.5(2) . .
C1 P1 Cu1B 121.3(2) 2_656 .
Cu1B P1 Cu1B 19.0(2) 2_656 .
C1 P1 Cu1A 117.0(2) . 2_656
C1 P1 Cu1A 137.6(2) 2_656 2_656
C1 P1 Cu1A 137.6(2) . .
C1 P1 Cu1A 117.0(2) 2_656 .
Cu1A P1 Cu1A 27.0(2) 2_656 .
C1 P1 Cu1C 125.3(3) . 2_656
C1 P1 Cu1C 121.4(3) 2_656 2_656
C1 P1 Cu1C 121.4(3) . .
C1 P1 Cu1C 125.3(3) 2_656 .
Cu1C P1 Cu1C 52.8(5) 2_656 .
C1 P2 P2 100.53(15) . 2_656
C1 P2 Cu2 131.34(15) . .
P2 P2 Cu2 113.43(5) 2_656 .
C1 P2 Cu3 130.60(18) . .
P2 P2 Cu3 111.36(5) 2_656 .
Cu2 P2 Cu3 67.70(4) . .
N4 K1 N4 105.1(5) 5_656 .
O1 K1 Br3 172.2(3) . 2_656
O2 K1 Br3 162.7(3) . 2_656
N4 K1 Br3 98.2(3) 5_656 2_656
N4 K1 Br3 130.6(4) . 2_656
O1 K1 Br3 87.6(2) . .
O2 K1 Br3 86.9(12) . .
N4 K1 Br3 130.6(4) 5_656 .
N4 K1 Br3 98.2(3) . .
Br3 K1 Br3 98.68(5) 2_656 .
O1 K1 Br2 103.0(3) . .
O2 K1 Br2 91.5(6) . .
N4 K1 Br2 65.3(3) 5_656 .
N4 K1 Br2 155.1(4) . .
Br3 K1 Br2 74.28(3) 2_656 .
Br3 K1 Br2 75.32(3) . .
O1 K1 Br2 111.2(3) . 2_656
O2 K1 Br2 122.0(3) . 2_656
N4 K1 Br2 155.1(4) 5_656 2_656
N4 K1 Br2 65.3(3) . 2_656
Br3 K1 Br2 75.32(3) 2_656 2_656
Br3 K1 Br2 74.28(3) . 2_656
Br2 K1 Br2 132.55(5) . 2_656
O1 K1 K1 43.3(2) . 5_656
O2 K1 K1 46.3(12) . 5_656
N4 K1 K1 52.5(2) 5_656 5_656
N4 K1 K1 52.5(2) . 5_656
Br3 K1 K1 130.66(2) 2_656 5_656
Br3 K1 K1 130.66(2) . 5_656
Br2 K1 K1 113.73(3) . 5_656
Br2 K1 K1 113.73(3) 2_656 5_656
O1 K1 Cu2 148.4(3) . 2_656
O2 K1 Cu2 156.2(8) . 2_656
N4 K1 Cu2 137.2(3) 5_656 2_656
N4 K1 Cu2 104.5(3) . 2_656
Br3 K1 Cu2 39.146(19) 2_656 2_656
Br3 K1 Cu2 73.82(3) . 2_656
Br2 K1 Cu2 96.76(4) . 2_656
Br2 K1 Cu2 39.765(19) 2_656 2_656
K1 K1 Cu2 143.988(17) 5_656 2_656
O1 K1 Cu2 109.0(2) . .
O2 K1 Cu2 101.7(11) . .
N4 K1 Cu2 104.5(3) 5_656 .
N4 K1 Cu2 137.2(3) . .
Br3 K1 Cu2 73.82(3) 2_656 .
Br3 K1 Cu2 39.146(19) . .
Br2 K1 Cu2 39.766(19) . .
Br2 K1 Cu2 96.76(4) 2_656 .
K1 K1 Cu2 143.989(17) 5_656 .
Cu2 K1 Cu2 72.02(3) 2_656 .
O1 K1 Cu3 114.3(2) . 2_656
O2 K1 Cu3 119.0(10) . 2_656
N4 K1 Cu3 162.3(3) 5_656 2_656
N4 K1 Cu3 92.0(2) . 2_656
Br3 K1 Cu3 73.45(3) 2_656 2_656
Br3 K1 Cu3 39.440(19) . 2_656
Br2 K1 Cu3 97.16(4) . 2_656
Br2 K1 Cu3 38.978(18) 2_656 2_656
K1 K1 Cu3 144.208(17) 5_656 2_656
Cu2 K1 Cu3 37.864(19) 2_656 2_656
Cu2 K1 Cu3 58.48(3) . 2_656
C19 N3 C19 90.2(15) 2_757 .
N3 C19 C20 172.9(16) . .
N3 C19 C19 44.9(8) . 2_757
C20 C19 C19 129.5(11) . 2_757
C19 C20 H20A 109.5 . .
C19 C20 H20B 109.5 . .
H20A C20 H20B 109.5 . .
C19 C20 H20C 109.5 . .
H20A C20 H20C 109.5 . .
H20B C20 H20C 109.5 . .
C18 O1 C15 112.2(15) . .
C18 O1 K1 111.6(7) . 5_656
C15 O1 K1 113.4(7) . 5_656
C18 O1 K1 111.6(7) . .
C15 O1 K1 113.4(7) . .
K1 O1 K1 93.4(5) 5_656 .
O1 C15 C16 109.9(18) . .
O1 C15 K1 43.9(6) . 5_656
C16 C15 K1 130.0(12) . 5_656
O1 C15 H15A 116.4 . .
C16 C15 H15A 103.2 . .
K1 C15 H15A 73.1 5_656 .
C17 C16 C15 103(2) . .
C17 C16 H16A 106.3 . .
C15 C16 H16A 113.2 . .
C16 C17 C18 106(2) . .
C16 C17 H17A 108.0 . .
C18 C17 H17A 109.8 . .
O1 C18 C17 108.8(16) . .
O1 C18 K1 45.7(5) . 5_656
C17 C18 K1 130.3(10) . 5_656
O1 C18 H18A 113.7 . .
C17 C18 H18A 105.2 . .
K1 C18 H18A 123.6 5_656 .
C26 O2 C23 112.3(19) . .
C26 O2 K1 112(4) . 5_656
C23 O2 K1 120(4) . 5_656
C26 O2 K1 112(4) . .
C23 O2 K1 112(4) . .
K1 O2 K1 85.7(5) 5_656 .
O2 C23 C24 102(3) . .
O2 C23 H23A 136.2 . .
C24 C23 H23A 105.7 . .
O2 C23 H23B 96.8 . .
C24 C23 H23B 93.9 . .
H23A C23 H23B 113.8 . .
C23 C24 C25 109(3) . .
C23 C24 H24A 111.3 . .
C25 C24 H24A 110.8 . .
C23 C24 H24B 117.2 . .
C25 C24 H24B 104.2 . .
H24A C24 H24B 104.4 . .
C26 C25 C24 105(3) . .
C26 C25 H25A 105.8 . .
C24 C25 H25A 103.8 . .
C26 C25 H25B 113.0 . .
C24 C25 H25B 108.2 . .
H25A C25 H25B 119.8 . .
O2 C26 C25 103(3) . .
O2 C26 H26A 101.5 . .
C25 C26 H26A 100.2 . .
O2 C26 H26B 126.6 . .
C25 C26 H26B 109.8 . .
H26A C26 H26B 112.2 . .
C21 N4 K1 138.4(9) . 5_656
C21 N4 K1 138.4(9) . .
K1 N4 K1 74.9(5) 5_656 .
N4 C21 C22 166(3) . .
C21 C22 H22A 109.5 . .
C21 C22 H22B 109.5 . .
H22A C22 H22B 109.5 . .
C21 C22 H22C 109.5 . .
H22A C22 H22C 109.5 . .
H22B C22 H22C 109.5 . .
N4A C21A C22A 177(6) . .
C21A C22A H22D 109.5 . .
C21A C22A H22E 109.5 . .
H22D C22A H22E 109.5 . .
C21A C22A H22F 109.5 . .
H22D C22A H22F 109.5 . .
H22E C22A H22F 109.5 . .

loop_
_geom_bond_atom_site_label_1
_geom_bond_atom_site_label_2
_geom_bond_distance
_geom_bond_site_symmetry_2
Cu1A Cu1A 1.027(9) 2_656
Cu1A Br1G 2.161(13) .
Cu1A P1 2.198(4) .
Cu1A Br1C 2.288(7) .
Cu1A Br1E 2.370(7) .
Cu1A Br1B 2.423(11) .
Cu1A Br1E 2.468(7) 5_666
Cu1A Cu1A 2.518(7) 6_565
Cu1A Br1C 2.688(7) 5_666
Cu1A Cu1A 2.720(8) 5_666
Br1C Br1E 0.751(6) .
Br1C Br1B 1.435(13) .
Br1C Br1G 2.022(18) .
Br1C Cu1A 2.288(7) 6_565
Br1C Cu1A 2.688(7) 5_666
Br1C Cu1A 2.688(7) 2_656
Br1E Br1B 2.160(14) .
Br1E Cu1A 2.370(7) 6_565
Br1E Cu1A 2.468(7) 2_656
Br1E Cu1A 2.468(7) 5_666
Br1E Br1G 2.637(17) .
Br1G Br1B 0.875(18) .
Br1G Cu1A 2.161(13) 6_565
Br1B Cu1A 2.423(11) 6_565
Cu1B Cu1B 0.713(9) 2_656
Cu1B P1 2.159(4) .
Cu1B Br1F 2.307(8) 5_666
Cu1B Br1A 2.429(10) 5_666
Cu1B Br1K 2.495(9) .
Cu1B Cu1B 2.534(8) 6_565
Cu1B Br1K 2.632(9) 5_666
Cu1B Cu1B 2.633(8) 5_666
Cu1B Br1F 2.836(8) .
Cu1B Br1A 2.863(9) .
Br1A Br1K 2.158(13) .
Br1A Cu1B 2.429(10) 5_666
Br1A Cu1B 2.429(10) 2_656
Br1A Cu1B 2.863(9) 6_565
Br1F Br1K 1.735(12) 5_666
Br1F Cu1B 2.307(8) 2_656
Br1F Cu1B 2.307(8) 5_666
Br1F Cu1B 2.836(8) 6_565
Br1K Br1F 1.735(12) 5_666
Br1K Cu1B 2.495(9) 6_565
Br1K Cu1B 2.632(9) 5_666
Br1K Cu1B 2.632(9) 2_656
Cu1C Br1H 2.061(11) .
Cu1C Cu1C 2.07(2) 2_656
Cu1C P1 2.328(9) .
Cu1C Cu1C 2.621(18) 6_565
Cu1C Br1D 2.679(14) .
Cu1C Br1D 2.716(14) 5_666
Br1D Br1H 1.562(14) 5_666
Br1D Cu1C 2.679(14) 6_565
Br1D Cu1C 2.716(14) 5_666
Br1D Cu1C 2.716(14) 2_656
Br1H Br1D 1.562(14) 5_666
Br1H Cu1C 2.061(11) 6_565
Cu2 N2 1.975(4) .
Cu2 P2 2.2802(12) .
Cu2 Br3 2.4801(8) .
Cu2 Br2 2.5287(8) .
Cu2 Cu3 2.5477(9) .
Cu2 K1 3.9192(15) .
Cu3 N1 1.968(4) .
Cu3 P2 2.2938(13) .
Cu3 Br2 2.4907(8) .
Cu3 Br3 2.5047(8) 2_656
Cu3 K1 3.9334(15) .
Br3 Cu3 2.5046(8) 2_656
Br3 K1 3.2102(12) .
Br2 K1 3.3438(8) .
C1 C2 1.491(6) .
C1 P1 1.725(5) .
C1 P2 1.735(5) .
C2 C3 1.403(7) .
C2 C7 1.411(7) .
C3 C4 1.395(7) .
C3 C8 1.512(7) .
C4 C5 1.379(8) .
C4 H4 0.9500 .
C5 C6 1.368(9) .
C5 C9 1.535(8) .
C6 C7 1.391(7) .
C6 H6 0.9500 .
C7 C10 1.506(7) .
C8 H8A 0.9800 .
C8 H8B 0.9800 .
C8 H8C 0.9800 .
C9 H9A 0.9800 .
C9 H9B 0.9800 .
C9 H9C 0.9800 .
C10 H10A 0.9800 .
C10 H10B 0.9800 .
C10 H10C 0.9800 .
C11 N2 1.125(6) .
C11 C12 1.445(7) .
C12 H12A 0.9800 .
C12 H12B 0.9800 .
C12 H12C 0.9800 .
C13 N1 1.131(6) .
C13 C14 1.454(6) .
C14 H14A 0.9800 .
C14 H14B 0.9800 .
C14 H14C 0.9800 .
P1 C1 1.725(5) 2_656
P1 Cu1B 2.159(4) 2_656
P1 Cu1A 2.198(4) 2_656
P1 Cu1C 2.328(9) 2_656
P2 P2 2.092(2) 2_656
K1 O1 2.600(10) .
K1 O2 2.82(6) .
K1 N4 3.110(17) 5_656
K1 N4 3.110(17) .
K1 Br3 3.2102(12) 2_656
K1 Br2 3.3438(8) 2_656
K1 K1 3.784(3) 5_656
K1 Cu2 3.9191(15) 2_656
K1 Cu3 3.9333(15) 2_656
N3 C19 1.297(17) 2_757
N3 C19 1.298(16) .
C19 C20 1.57(3) .
C19 C19 1.84(3) 2_757
C20 H20A 0.9800 .
C20 H20B 0.9800 .
C20 H20C 0.9800 .
O1 C18 1.405(19) .
O1 C15 1.45(2) .
O1 K1 2.600(10) 5_656
C15 C16 1.58(2) .
C15 K1 3.442(18) 5_656
C15 H15A 0.9739 .
C16 C17 1.57(2) .
C16 H16A 0.9314 .
C17 C18 1.59(2) .
C17 H17A 0.9220 .
C18 K1 3.380(14) 5_656
C18 H18A 0.9541 .
O2 C26 1.49(3) .
O2 C23 1.51(3) .
O2 K1 2.74(5) 5_656
C23 C24 1.57(2) .
C23 H23A 0.7586 .
C23 H23B 1.0802 .
C24 C25 1.58(2) .
C24 H24A 0.9445 .
C24 H24B 1.0364 .
C25 C26 1.58(2) .
C25 H25A 0.9056 .
C25 H25B 0.8836 .
C26 H26A 1.0123 .
C26 H26B 0.8666 .
N4 C21 1.21(4) .
N4 K1 3.110(17) 5_656
C21 C22 1.49(5) .
C22 H22A 0.9800 .
C22 H22B 0.9800 .
C22 H22C 0.9800 .
N4A C21A 1.19(7) .
C21A C22A 1.55(8) .
C22A H22D 0.9800 .
C22A H22E 0.9800 .
C22A H22F 0.9800 .
